data_4347646
loop_
_publ_author_name
'Schlotthauer, Tina'
'Suchland, Benedikt'
'G\"orls, Helmar'
'Parada, Giovanny A.'
'Hammarstr\"om, Leif'
'Schubert, Ulrich S.'
'J\"ager, Michael'

_publ_section_title
;
 Aryl-Decorated Ru(II) Polypyridyl-type Photosensitizer Approaching NIR
 Emission with Microsecond Excited State Lifetimes.
;
_journal_issue 11
_journal_name_full 'Inorganic chemistry'
_journal_page_first 5405
_journal_page_last 5416
_journal_paper_doi 10.1021/acs.inorgchem.6b00420
_journal_volume 55
_journal_year 2016
_chemical_formula_moiety 'C46 H30 N6 Ru, 2(F6 P), 2(C2 H3 N)'
_chemical_formula_sum 'C50 H36 F12 N8 P2 Ru'
_chemical_formula_weight 1139.88
_space_group_IT_number 61
_space_group_name_Hall '-P 2ac 2ab'
_space_group_name_H-M_alt 'P b c a'
_symmetry_cell_setting orthorhombic
_symmetry_space_group_name_Hall '-P 2ac 2ab'
_symmetry_space_group_name_H-M 'P b c a'
_atom_sites_solution_hydrogens mixed
_atom_sites_solution_primary direct
_atom_sites_solution_secondary difmap
_audit_creation_method SHELXL-97
_cell_angle_alpha 90
_cell_angle_beta 90
_cell_angle_gamma 90
_cell_formula_units_Z 8
_cell_length_a 12.6873(4)
_cell_length_b 15.5411(4)
_cell_length_c 46.6493(18)
_cell_measurement_temperature 133(2)
_cell_volume 9198.1(5)
_computing_cell_refinement DENZO
_computing_data_collection COLLECT
_computing_data_reduction DENZO
_computing_molecular_graphics SHELXTL/PC
_computing_publication_material SHELXL-97
_computing_structure_refinement 'SHELXL-97 (Sheldrick, 2008)'
_computing_structure_solution 'SHELXS-97 (Sheldrick, 2008)'
_diffrn_ambient_temperature 133(2)
_diffrn_measured_fraction_theta_full 0.988
_diffrn_measured_fraction_theta_max 0.988
_diffrn_measurement_device_type KappaCCD
_diffrn_measurement_method 'phi- + omega-scan'
_diffrn_radiation_monochromator graphite
_diffrn_radiation_source 'fine-focus sealed tube'
_diffrn_radiation_type MoK\a
_diffrn_radiation_wavelength 0.71073
_diffrn_reflns_av_R_equivalents 0.0426
_diffrn_reflns_av_sigmaI/netI 0.0457
_diffrn_reflns_limit_h_max 16
_diffrn_reflns_limit_h_min -14
_diffrn_reflns_limit_k_max 13
_diffrn_reflns_limit_k_min -19
_diffrn_reflns_limit_l_max 59
_diffrn_reflns_limit_l_min -50
_diffrn_reflns_number 34016
_diffrn_reflns_theta_full 27.10
_diffrn_reflns_theta_max 27.10
_diffrn_reflns_theta_min 1.83
_exptl_absorpt_coefficient_mu 0.507
_exptl_absorpt_correction_T_max 0.7456
_exptl_absorpt_correction_T_min 0.6886
_exptl_absorpt_correction_type multi-scan
_exptl_absorpt_process_details 'SADABS, Bruker-AXS, 2002'
_exptl_crystal_colour red-brown
_exptl_crystal_density_diffrn 1.646
_exptl_crystal_density_method 'not measured'
_exptl_crystal_description prism
_exptl_crystal_F_000 4592
_exptl_crystal_size_max 0.035
_exptl_crystal_size_mid 0.034
_exptl_crystal_size_min 0.028
_refine_diff_density_max 0.779
_refine_diff_density_min -0.513
_refine_diff_density_rms 0.079
_refine_ls_extinction_method none
_refine_ls_goodness_of_fit_ref 1.034
_refine_ls_hydrogen_treatment mixed
_refine_ls_matrix_type full
_refine_ls_number_parameters 788
_refine_ls_number_reflns 10013
_refine_ls_number_restraints 0
_refine_ls_restrained_S_all 1.034
_refine_ls_R_factor_all 0.0591
_refine_ls_R_factor_gt 0.0391
_refine_ls_shift/su_max 0.003
_refine_ls_shift/su_mean 0.000
_refine_ls_structure_factor_coef Fsqd
_refine_ls_weighting_details 'calc w=1/[\s^2^(Fo^2^)+(0.0333P)^2^+10.9864P] where P=(Fo^2^+2Fc^2^)/3'
_refine_ls_weighting_scheme calc
_refine_ls_wR_factor_gt 0.0819
_refine_ls_wR_factor_ref 0.0900
_reflns_number_gt 7735
_reflns_number_total 10013
_reflns_threshold_expression >2sigma(I)
_cod_data_source_file ic6b00420_si_002.cif
_cod_data_source_block FO5731
_cod_database_code 4347646

loop_
_symmetry_equiv_pos_as_xyz
'x, y, z'
'-x+1/2, -y, z+1/2'
'-x, y+1/2, -z+1/2'
'x+1/2, -y+1/2, -z'
'-x, -y, -z'
'x-1/2, y, -z-1/2'
'x, -y-1/2, z-1/2'
'-x-1/2, y-1/2, z'

loop_
_atom_site_label
_atom_site_type_symbol
_atom_site_fract_x
_atom_site_fract_y
_atom_site_fract_z
_atom_site_U_iso_or_equiv
_atom_site_adp_type
_atom_site_occupancy
_atom_site_symmetry_multiplicity
_atom_site_calc_flag
_atom_site_refinement_flags
_atom_site_disorder_assembly
_atom_site_disorder_group
Ru1 Ru 0.368672(15) 0.506268(11) 0.393849(4) 0.01157(6) Uani 1 1 d . . .
N1 N 0.30433(17) 0.60716(12) 0.41691(5) 0.0144(5) Uani 1 1 d . . .
N2 N 0.28181(16) 0.54238(12) 0.35939(5) 0.0142(5) Uani 1 1 d . . .
N3 N 0.43466(17) 0.40732(12) 0.36984(5) 0.0156(5) Uani 1 1 d . . .
N4 N 0.24728(17) 0.42487(12) 0.40593(5) 0.0147(5) Uani 1 1 d . . .
N5 N 0.45301(17) 0.46824(12) 0.42869(5) 0.0142(5) Uani 1 1 d . . .
N6 N 0.49096(17) 0.58668(12) 0.38160(5) 0.0136(4) Uani 1 1 d . . .
C1 C 0.3589(2) 0.64948(15) 0.43669(6) 0.0179(6) Uani 1 1 d . . .
H1 H 0.433(2) 0.6417(17) 0.4362(6) 0.016(7) Uiso 1 1 d . . .
C2 C 0.3110(2) 0.69791(16) 0.45839(7) 0.0224(6) Uani 1 1 d . . .
H2 H 0.352(2) 0.7288(17) 0.4713(6) 0.015(7) Uiso 1 1 d . . .
C3 C 0.2034(3) 0.69654(17) 0.46083(7) 0.0246(7) Uani 1 1 d . . .
H3 H 0.170(2) 0.7216(18) 0.4765(7) 0.026(8) Uiso 1 1 d . . .
C4 C 0.1428(2) 0.65482(16) 0.43971(6) 0.0204(6) Uani 1 1 d . . .
C5 C 0.0310(2) 0.64780(18) 0.44119(8) 0.0276(7) Uani 1 1 d . . .
H5 H -0.004(3) 0.671(2) 0.4564(8) 0.034(9) Uiso 1 1 d . . .
C6 C -0.0233(3) 0.60673(19) 0.42028(7) 0.0282(7) Uani 1 1 d . . .
H6 H -0.095(3) 0.5982(19) 0.4220(7) 0.031(9) Uiso 1 1 d . . .
C7 C 0.0291(2) 0.57900(17) 0.39551(7) 0.0220(6) Uani 1 1 d . . .
H7 H -0.012(2) 0.5562(18) 0.3810(7) 0.024(8) Uiso 1 1 d . . .
C8 C 0.1372(2) 0.58679(15) 0.39216(6) 0.0176(6) Uani 1 1 d . . .
C9 C 0.1960(2) 0.61673(14) 0.41613(6) 0.0160(6) Uani 1 1 d . . .
C10 C 0.1815(2) 0.57358(15) 0.36298(6) 0.0168(6) Uani 1 1 d . . .
C11 C 0.1208(2) 0.59611(17) 0.33949(7) 0.0237(6) Uani 1 1 d . . .
H11 H 0.053(3) 0.6197(18) 0.3432(7) 0.026(8) Uiso 1 1 d . . .
C12 C 0.1577(2) 0.58406(18) 0.31209(7) 0.0259(7) Uani 1 1 d . . .
H12 H 0.117(2) 0.5971(18) 0.2956(7) 0.022(8) Uiso 1 1 d . . .
C13 C 0.2582(2) 0.55125(17) 0.30850(7) 0.0218(6) Uani 1 1 d . . .
H13 H 0.287(2) 0.5403(19) 0.2890(7) 0.029(9) Uiso 1 1 d . . .
C14 C 0.3200(2) 0.53257(15) 0.33234(6) 0.0174(6) Uani 1 1 d . . .
C15 C 0.4281(2) 0.49769(15) 0.32721(6) 0.0174(5) Uani 1 1 d . . .
C16 C 0.4825(2) 0.52662(18) 0.30338(6) 0.0226(6) Uani 1 1 d . . .
H16 H 0.451(2) 0.5745(18) 0.2930(7) 0.021(8) Uiso 1 1 d . . .
C17 C 0.5761(3) 0.48777(19) 0.29385(7) 0.0277(7) Uani 1 1 d . . .
H17 H 0.609(3) 0.5107(19) 0.2796(7) 0.027(9) Uiso 1 1 d . . .
C18 C 0.6121(2) 0.41522(19) 0.30691(7) 0.0261(7) Uani 1 1 d . . .
H18 H 0.670(3) 0.3856(19) 0.3002(7) 0.031(9) Uiso 1 1 d . . .
C19 C 0.5609(2) 0.38347(16) 0.33152(6) 0.0209(6) Uani 1 1 d . . .
C20 C 0.5954(3) 0.30811(17) 0.34592(7) 0.0262(7) Uani 1 1 d . . .
H20 H 0.654(3) 0.278(2) 0.3380(8) 0.040(10) Uiso 1 1 d . . .
C21 C 0.5453(2) 0.28162(16) 0.36986(7) 0.0242(7) Uani 1 1 d . . .
H21 H 0.567(2) 0.2305(19) 0.3805(7) 0.026(8) Uiso 1 1 d . . .
C22 C 0.4663(2) 0.33399(15) 0.38176(7) 0.0183(6) Uani 1 1 d . . .
H22 H 0.437(2) 0.3184(17) 0.3991(7) 0.017(7) Uiso 1 1 d . . .
C23 C 0.4738(2) 0.42850(15) 0.34323(6) 0.0159(5) Uani 1 1 d . . .
C24 C 0.1851(2) 0.38872(15) 0.38633(7) 0.0178(6) Uani 1 1 d . . .
H24 H 0.208(2) 0.3861(16) 0.3674(7) 0.012(7) Uiso 1 1 d . . .
C25 C 0.0828(2) 0.36043(16) 0.39230(7) 0.0218(6) Uani 1 1 d . . .
H25 H 0.040(2) 0.3375(17) 0.3771(7) 0.021(8) Uiso 1 1 d . . .
C26 C 0.0422(2) 0.37313(16) 0.41881(7) 0.0226(7) Uani 1 1 d . . .
H26 H -0.026(3) 0.3641(19) 0.4237(7) 0.029(9) Uiso 1 1 d . . .
C27 C 0.1072(2) 0.40662(16) 0.44076(6) 0.0200(6) Uani 1 1 d . . .
C28 C 0.0699(2) 0.41907(17) 0.46907(7) 0.0255(7) Uani 1 1 d . . .
H28 H -0.002(3) 0.4052(19) 0.4726(7) 0.030(9) Uiso 1 1 d . . .
C29 C 0.1369(3) 0.44803(18) 0.48955(7) 0.0265(7) Uani 1 1 d . . .
H29 H 0.112(2) 0.4579(19) 0.5071(7) 0.027(9) Uiso 1 1 d . . .
C30 C 0.2442(2) 0.46059(17) 0.48330(7) 0.0226(6) Uani 1 1 d . . .
H30 H 0.291(2) 0.4741(17) 0.4981(6) 0.015(7) Uiso 1 1 d . . .
C31 C 0.2854(2) 0.44861(15) 0.45629(6) 0.0173(6) Uani 1 1 d . . .
C32 C 0.2138(2) 0.42685(14) 0.43399(6) 0.0156(6) Uani 1 1 d . . .
C33 C 0.4027(2) 0.44486(15) 0.45335(6) 0.0169(6) Uani 1 1 d . . .
C34 C 0.4599(2) 0.41185(17) 0.47629(7) 0.0221(6) Uani 1 1 d . . .
H34 H 0.425(2) 0.3928(18) 0.4911(7) 0.021(8) Uiso 1 1 d . . .
C35 C 0.5681(2) 0.40775(17) 0.47513(7) 0.0241(6) Uani 1 1 d . . .
H35 H 0.607(2) 0.3869(19) 0.4901(7) 0.028(9) Uiso 1 1 d . . .
C36 C 0.6186(2) 0.43572(16) 0.45071(6) 0.0212(6) Uani 1 1 d . . .
H36 H 0.691(2) 0.4336(16) 0.4495(6) 0.012(7) Uiso 1 1 d . . .
C37 C 0.5606(2) 0.46287(15) 0.42722(6) 0.0161(5) Uani 1 1 d . . .
C38 C 0.6193(2) 0.48546(15) 0.40081(6) 0.0169(6) Uani 1 1 d . . .
C39 C 0.7138(2) 0.44285(17) 0.39576(7) 0.0206(6) Uani 1 1 d . . .
H39 H 0.729(2) 0.3954(18) 0.4063(7) 0.017(7) Uiso 1 1 d . . .
C40 C 0.7833(2) 0.46729(19) 0.37404(7) 0.0253(7) Uani 1 1 d . . .
H40 H 0.846(2) 0.4354(18) 0.3714(7) 0.021(8) Uiso 1 1 d . . .
C41 C 0.7630(2) 0.53810(19) 0.35790(7) 0.0240(6) Uani 1 1 d . . .
H41 H 0.808(2) 0.5545(17) 0.3443(7) 0.021(8) Uiso 1 1 d . . .
C42 C 0.6675(2) 0.58357(16) 0.36159(6) 0.0196(6) Uani 1 1 d . . .
C43 C 0.6423(2) 0.65676(17) 0.34505(7) 0.0224(6) Uani 1 1 d . . .
H43 H 0.690(2) 0.6755(17) 0.3315(7) 0.022(8) Uiso 1 1 d . . .
C44 C 0.5470(2) 0.69666(17) 0.34884(7) 0.0218(6) Uani 1 1 d . . .
H44 H 0.529(2) 0.7445(18) 0.3383(6) 0.016(7) Uiso 1 1 d . . .
C45 C 0.4723(2) 0.65809(15) 0.36658(6) 0.0161(6) Uani 1 1 d . . .
H45 H 0.403(2) 0.6792(16) 0.3680(6) 0.014(7) Uiso 1 1 d . . .
C46 C 0.5920(2) 0.55340(15) 0.38149(6) 0.0160(5) Uani 1 1 d . . .
P1 P 0.30195(6) 0.27913(4) 0.549736(16) 0.01829(16) Uani 1 1 d . . .
F11 F 0.32753(13) 0.17856(9) 0.54582(4) 0.0277(4) Uani 1 1 d . . .
F12 F 0.40397(17) 0.30091(13) 0.53117(5) 0.0558(6) Uani 1 1 d . . .
F13 F 0.27666(15) 0.37913(10) 0.55333(4) 0.0386(5) Uani 1 1 d . . .
F14 F 0.20208(15) 0.25567(11) 0.56847(5) 0.0492(6) Uani 1 1 d . . .
F15 F 0.37343(17) 0.28090(12) 0.57754(5) 0.0483(6) Uani 1 1 d . . .
F16 F 0.23202(19) 0.27675(13) 0.52178(5) 0.0576(7) Uani 1 1 d . . .
P2 P 0.12902(6) 0.15956(5) 0.229119(17) 0.02517(17) Uani 1 1 d . . .
F21 F 0.2002(2) 0.07930(18) 0.23425(7) 0.0987(11) Uani 1 1 d . . .
F22 F 0.22632(19) 0.21639(17) 0.21929(5) 0.0688(7) Uani 1 1 d . . .
F23 F 0.0550(2) 0.23948(16) 0.22449(6) 0.0808(9) Uani 1 1 d . . .
F24 F 0.02991(19) 0.10375(15) 0.23864(5) 0.0593(7) Uani 1 1 d . . .
F25 F 0.1096(2) 0.13349(16) 0.19692(5) 0.0675(7) Uani 1 1 d . . .
F26 F 0.1442(2) 0.18685(15) 0.26167(5) 0.0624(7) Uani 1 1 d . . .
N1A N 0.2017(3) 0.2787(2) 0.32829(8) 0.0622(10) Uani 1 1 d . . .
C1A C 0.2541(3) 0.2936(2) 0.30945(9) 0.0433(9) Uani 1 1 d . . .
C2A C 0.3192(4) 0.3131(3) 0.28488(10) 0.0614(12) Uani 1 1 d . . .
H2A1 H 0.2979 0.2769 0.2687 0.092 Uiso 1 1 d R . .
H2A2 H 0.3932 0.3020 0.2895 0.092 Uiso 1 1 d R . .
H2A3 H 0.3104 0.3739 0.2797 0.092 Uiso 1 1 d R . .
N1B N 0.9718(3) 0.4219(2) 0.32801(8) 0.0537(9) Uani 1 1 d . A .
C1B C 0.9735(3) 0.4056(2) 0.30475(9) 0.0463(10) Uani 1 1 d . . .
C2B C 0.956(2) 0.3775(8) 0.2760(2) 0.087(5) Uani 0.63(3) 1 d P A 1
H2B1 H 1.0162 0.3426 0.2701 0.131 Uiso 0.63(3) 1 d PR A 1
H2B2 H 0.9501 0.4280 0.2635 0.131 Uiso 0.63(3) 1 d PR A 1
H2B3 H 0.8911 0.3431 0.2744 0.131 Uiso 0.63(3) 1 d PR A 1
C2BA C 1.018(2) 0.3979(12) 0.2742(3) 0.047(5) Uani 0.37(3) 1 d P A 2
H2B4 H 1.0911 0.4176 0.2746 0.071 Uiso 0.37(3) 1 d PR A 2
H2B5 H 0.9771 0.4340 0.2610 0.071 Uiso 0.37(3) 1 d PR A 2
H2B6 H 1.0153 0.3379 0.2677 0.071 Uiso 0.37(3) 1 d PR A 2

loop_
_atom_site_aniso_label
_atom_site_aniso_U_11
_atom_site_aniso_U_22
_atom_site_aniso_U_33
_atom_site_aniso_U_23
_atom_site_aniso_U_13
_atom_site_aniso_U_12
Ru1 0.01241(11) 0.00975(9) 0.01254(11) 0.00038(7) -0.00109(9) -0.00036(7)
N1 0.0162(11) 0.0126(9) 0.0145(12) 0.0020(8) 0.0002(10) -0.0014(8)
N2 0.0135(11) 0.0121(10) 0.0169(12) 0.0003(8) -0.0012(10) -0.0017(8)
N3 0.0153(11) 0.0132(10) 0.0183(13) -0.0023(8) -0.0013(10) -0.0020(8)
N4 0.0170(11) 0.0092(9) 0.0180(12) 0.0007(8) -0.0015(10) 0.0001(8)
N5 0.0159(11) 0.0109(9) 0.0156(12) -0.0004(8) -0.0022(10) -0.0001(8)
N6 0.0165(11) 0.0122(9) 0.0122(11) -0.0014(8) 0.0012(9) -0.0026(8)
C1 0.0237(16) 0.0118(11) 0.0181(15) 0.0022(10) 0.0000(13) -0.0035(10)
C2 0.0339(18) 0.0157(12) 0.0177(16) -0.0009(11) -0.0019(14) -0.0031(11)
C3 0.0367(18) 0.0176(13) 0.0196(16) -0.0002(11) 0.0051(14) 0.0076(12)
C4 0.0242(15) 0.0169(12) 0.0201(15) 0.0032(10) 0.0051(13) 0.0056(11)
C5 0.0264(17) 0.0268(15) 0.0295(19) 0.0058(13) 0.0100(15) 0.0116(12)
C6 0.0183(16) 0.0295(15) 0.037(2) 0.0107(13) 0.0060(15) 0.0053(12)
C7 0.0169(14) 0.0199(12) 0.0290(18) 0.0044(12) -0.0016(14) 0.0035(11)
C8 0.0162(13) 0.0118(10) 0.0248(15) 0.0041(10) -0.0010(12) 0.0036(9)
C9 0.0176(14) 0.0104(11) 0.0201(15) 0.0039(10) 0.0021(12) 0.0019(9)
C10 0.0157(14) 0.0138(11) 0.0210(15) 0.0025(10) -0.0047(12) -0.0003(10)
C11 0.0200(16) 0.0248(14) 0.0262(17) 0.0023(11) -0.0052(14) 0.0047(12)
C12 0.0277(17) 0.0291(14) 0.0208(17) 0.0029(12) -0.0112(14) 0.0013(12)
C13 0.0261(16) 0.0243(13) 0.0150(15) 0.0003(11) -0.0039(13) 0.0006(11)
C14 0.0195(14) 0.0141(11) 0.0185(15) -0.0005(10) -0.0021(12) -0.0011(10)
C15 0.0200(14) 0.0170(12) 0.0152(14) -0.0027(10) -0.0017(11) -0.0019(10)
C16 0.0266(16) 0.0233(13) 0.0177(15) -0.0003(11) -0.0021(13) 0.0002(11)
C17 0.0306(18) 0.0294(15) 0.0231(17) -0.0010(13) 0.0048(15) -0.0039(13)
C18 0.0246(17) 0.0309(15) 0.0228(17) -0.0070(12) 0.0066(14) 0.0024(12)
C19 0.0233(15) 0.0189(12) 0.0205(16) -0.0063(11) -0.0005(13) 0.0019(11)
C20 0.0269(17) 0.0194(13) 0.0322(19) -0.0054(12) 0.0008(15) 0.0060(12)
C21 0.0295(17) 0.0136(12) 0.0297(18) -0.0014(11) -0.0027(14) 0.0024(11)
C22 0.0233(15) 0.0135(12) 0.0181(15) -0.0001(10) -0.0032(13) -0.0032(10)
C23 0.0166(13) 0.0149(11) 0.0163(14) -0.0029(10) 0.0004(12) -0.0036(10)
C24 0.0205(15) 0.0135(12) 0.0195(16) -0.0002(10) -0.0021(13) -0.0003(10)
C25 0.0206(15) 0.0164(12) 0.0285(17) 0.0011(11) -0.0055(14) -0.0047(10)
C26 0.0153(15) 0.0164(12) 0.0361(19) 0.0067(11) -0.0005(14) -0.0043(10)
C27 0.0186(14) 0.0155(12) 0.0257(16) 0.0049(11) 0.0016(13) 0.0010(10)
C28 0.0211(16) 0.0231(14) 0.0324(19) 0.0076(12) 0.0092(14) -0.0018(11)
C29 0.0304(18) 0.0286(14) 0.0205(17) 0.0023(12) 0.0091(15) -0.0001(13)
C30 0.0263(16) 0.0229(13) 0.0186(16) 0.0012(11) -0.0008(14) -0.0012(11)
C31 0.0197(14) 0.0139(12) 0.0183(15) 0.0029(10) -0.0008(12) -0.0015(10)
C32 0.0167(14) 0.0100(11) 0.0202(15) 0.0034(10) 0.0019(12) -0.0006(9)
C33 0.0202(14) 0.0137(11) 0.0169(15) 0.0007(10) -0.0005(12) -0.0012(10)
C34 0.0271(17) 0.0224(13) 0.0168(16) 0.0036(11) 0.0012(14) -0.0012(11)
C35 0.0267(17) 0.0241(14) 0.0214(17) 0.0028(12) -0.0083(14) 0.0036(12)
C36 0.0180(16) 0.0212(13) 0.0243(16) -0.0015(11) -0.0030(13) 0.0039(11)
C37 0.0147(13) 0.0129(11) 0.0207(15) -0.0020(10) -0.0031(12) 0.0011(9)
C38 0.0136(13) 0.0168(11) 0.0204(15) -0.0019(10) -0.0036(11) -0.0019(10)
C39 0.0162(14) 0.0207(13) 0.0249(16) -0.0005(12) -0.0043(13) 0.0019(10)
C40 0.0133(15) 0.0311(15) 0.0315(19) -0.0041(13) -0.0005(13) 0.0025(11)
C41 0.0162(15) 0.0322(15) 0.0235(17) -0.0021(12) 0.0049(14) -0.0058(12)
C42 0.0178(14) 0.0221(13) 0.0188(15) -0.0019(11) -0.0005(12) -0.0040(10)
C43 0.0240(16) 0.0217(13) 0.0217(16) -0.0006(11) 0.0058(14) -0.0107(11)
C44 0.0269(16) 0.0155(12) 0.0230(16) 0.0030(11) 0.0005(13) -0.0035(11)
C45 0.0198(15) 0.0131(11) 0.0154(14) -0.0021(10) -0.0017(12) -0.0007(10)
C46 0.0162(13) 0.0143(11) 0.0173(15) -0.0035(10) -0.0022(12) -0.0013(10)
P1 0.0189(4) 0.0164(3) 0.0196(4) 0.0014(3) -0.0014(3) -0.0010(3)
F11 0.0225(9) 0.0189(8) 0.0418(12) -0.0037(7) 0.0002(8) 0.0032(6)
F12 0.0501(13) 0.0468(12) 0.0705(17) 0.0198(11) 0.0349(13) -0.0035(10)
F13 0.0441(12) 0.0171(8) 0.0547(14) -0.0007(8) -0.0064(10) 0.0017(7)
F14 0.0363(11) 0.0323(10) 0.0791(17) 0.0092(10) 0.0321(12) 0.0079(8)
F15 0.0578(14) 0.0483(11) 0.0388(13) -0.0166(9) -0.0284(11) 0.0181(10)
F16 0.0756(16) 0.0543(12) 0.0428(14) -0.0148(10) -0.0401(13) 0.0281(11)
P2 0.0292(4) 0.0280(4) 0.0183(4) 0.0013(3) -0.0011(4) -0.0014(3)
F21 0.100(2) 0.089(2) 0.107(3) 0.0237(17) 0.013(2) 0.0631(18)
F22 0.0517(15) 0.1045(19) 0.0502(16) 0.0069(13) 0.0048(13) -0.0406(14)
F23 0.099(2) 0.0634(15) 0.080(2) 0.0272(14) 0.0285(17) 0.0420(15)
F24 0.0639(15) 0.0841(16) 0.0298(13) 0.0138(11) -0.0094(11) -0.0438(13)
F25 0.097(2) 0.0842(17) 0.0214(12) -0.0096(11) 0.0041(13) -0.0307(14)
F26 0.0876(18) 0.0747(15) 0.0249(12) -0.0036(10) -0.0045(12) -0.0431(13)
N1A 0.082(3) 0.050(2) 0.055(2) -0.0229(17) 0.023(2) -0.0111(18)
C1A 0.044(2) 0.0381(19) 0.048(3) -0.0182(17) 0.005(2) -0.0068(16)
C2A 0.061(3) 0.062(3) 0.060(3) -0.021(2) 0.010(2) -0.025(2)
N1B 0.061(2) 0.0506(19) 0.050(2) 0.0109(16) 0.013(2) 0.0055(16)
C1B 0.070(3) 0.0318(17) 0.037(2) 0.0031(16) 0.002(2) 0.0107(17)
C2B 0.127(15) 0.073(6) 0.061(6) -0.019(5) 0.006(8) -0.010(7)
C2BA 0.065(11) 0.047(8) 0.029(6) -0.007(5) 0.000(7) 0.004(6)

loop_
_atom_type_symbol
_atom_type_description
_atom_type_scat_dispersion_real
_atom_type_scat_dispersion_imag
_atom_type_scat_source
C C 0.0033 0.0016 'International Tables Vol C Tables 4.2.6.8 and 6.1.1.4'
H H 0.0000 0.0000 'International Tables Vol C Tables 4.2.6.8 and 6.1.1.4'
N N 0.0061 0.0033 'International Tables Vol C Tables 4.2.6.8 and 6.1.1.4'
F F 0.0171 0.0103 'International Tables Vol C Tables 4.2.6.8 and 6.1.1.4'
P P 0.1023 0.0942 'International Tables Vol C Tables 4.2.6.8 and 6.1.1.4'
Ru Ru -1.2594 0.8363 'International Tables Vol C Tables 4.2.6.8 and 6.1.1.4'

loop_
_geom_angle_atom_site_label_1
_geom_angle_atom_site_label_2
_geom_angle_atom_site_label_3
_geom_angle
N2 Ru1 N5 178.68(8)
N2 Ru1 N1 89.31(8)
N5 Ru1 N1 90.71(8)
N2 Ru1 N4 88.89(8)
N5 Ru1 N4 89.79(8)
N1 Ru1 N4 91.61(8)
N2 Ru1 N6 91.22(8)
N5 Ru1 N6 90.10(8)
N1 Ru1 N6 88.96(8)
N4 Ru1 N6 179.43(9)
N2 Ru1 N3 89.79(9)
N5 Ru1 N3 90.21(8)
N1 Ru1 N3 178.43(9)
N4 Ru1 N3 89.67(8)
N6 Ru1 N3 89.77(8)
C1 N1 C9 118.9(2)
C1 N1 Ru1 122.04(18)
C9 N1 Ru1 117.39(17)
C14 N2 C10 118.9(2)
C14 N2 Ru1 120.71(17)
C10 N2 Ru1 120.31(18)
C22 N3 C23 118.2(2)
C22 N3 Ru1 122.02(19)
C23 N3 Ru1 117.02(15)
C24 N4 C32 118.7(2)
C24 N4 Ru1 120.74(19)
C32 N4 Ru1 118.33(16)
C33 N5 C37 119.5(2)
C33 N5 Ru1 120.33(17)
C37 N5 Ru1 120.15(18)
C45 N6 C46 118.3(2)
C45 N6 Ru1 120.93(18)
C46 N6 Ru1 118.02(15)
N1 C1 C2 122.8(3)
N1 C1 H1 115.9(17)
C2 C1 H1 121.1(18)
C3 C2 C1 119.0(3)
C3 C2 H2 120.7(17)
C1 C2 H2 120.3(17)
C2 C3 C4 119.5(3)
C2 C3 H3 121(2)
C4 C3 H3 120(2)
C3 C4 C9 118.3(3)
C3 C4 C5 123.0(3)
C9 C4 C5 118.6(3)
C6 C5 C4 120.6(3)
C6 C5 H5 120(2)
C4 C5 H5 119(2)
C5 C6 C7 119.8(3)
C5 C6 H6 120(2)
C7 C6 H6 120(2)
C8 C7 C6 122.4(3)
C8 C7 H7 120(2)
C6 C7 H7 117(2)
C7 C8 C9 117.3(3)
C7 C8 C10 117.8(3)
C9 C8 C10 124.5(2)
N1 C9 C4 119.8(3)
N1 C9 C8 120.4(2)
C4 C9 C8 119.7(2)
N2 C10 C11 120.6(3)
N2 C10 C8 120.8(2)
C11 C10 C8 118.6(2)
C12 C11 C10 120.8(3)
C12 C11 H11 122(2)
C10 C11 H11 117(2)
C11 C12 C13 118.5(3)
C11 C12 H12 123.0(19)
C13 C12 H12 118.5(19)
C12 C13 C14 120.0(3)
C12 C13 H13 120.7(18)
C14 C13 H13 119.3(19)
N2 C14 C13 121.1(3)
N2 C14 C15 121.1(2)
C13 C14 C15 117.7(3)
C16 C15 C23 117.5(2)
C16 C15 C14 117.9(2)
C23 C15 C14 124.1(2)
C15 C16 C17 122.4(3)
C15 C16 H16 116.6(18)
C17 C16 H16 121.0(18)
C18 C17 C16 119.9(3)
C18 C17 H17 122(2)
C16 C17 H17 118(2)
C17 C18 C19 120.0(3)
C17 C18 H18 122(2)
C19 C18 H18 118(2)
C18 C19 C23 120.0(3)
C18 C19 C20 122.2(3)
C23 C19 C20 117.8(3)
C21 C20 C19 119.9(3)
C21 C20 H20 123(2)
C19 C20 H20 118(2)
C20 C21 C22 119.1(3)
C20 C21 H21 122.6(18)
C22 C21 H21 118.0(18)
N3 C22 C21 123.1(3)
N3 C22 H22 118.2(17)
C21 C22 H22 118.6(17)
N3 C23 C19 120.7(2)
N3 C23 C15 120.2(2)
C19 C23 C15 119.0(2)
N4 C24 C25 123.1(3)
N4 C24 H24 119.2(17)
C25 C24 H24 117.5(17)
C26 C25 C24 119.3(3)
C26 C25 H25 120.6(18)
C24 C25 H25 119.8(18)
C25 C26 C27 119.6(3)
C25 C26 H26 125(2)
C27 C26 H26 116(2)
C26 C27 C28 122.1(3)
C26 C27 C32 118.3(3)
C28 C27 C32 119.6(3)
C29 C28 C27 119.6(3)
C29 C28 H28 124(2)
C27 C28 H28 117(2)
C28 C29 C30 120.5(3)
C28 C29 H29 119(2)
C30 C29 H29 121(2)
C31 C30 C29 122.6(3)
C31 C30 H30 117.9(18)
C29 C30 H30 119.4(18)
C30 C31 C32 117.3(3)
C30 C31 C33 117.9(3)
C32 C31 C33 124.0(2)
N4 C32 C31 120.2(2)
N4 C32 C27 119.9(2)
C31 C32 C27 119.8(3)
N5 C33 C34 120.2(3)
N5 C33 C31 122.2(2)
C34 C33 C31 117.6(3)
C35 C34 C33 120.5(3)
C35 C34 H34 121(2)
C33 C34 H34 118(2)
C34 C35 C36 118.9(3)
C34 C35 H35 122(2)
C36 C35 H35 119(2)
C35 C36 C37 120.2(3)
C35 C36 H36 120.3(18)
C37 C36 H36 119.4(18)
N5 C37 C36 120.6(3)
N5 C37 C38 121.9(2)
C36 C37 C38 117.6(2)
C39 C38 C46 117.0(3)
C39 C38 C37 117.5(2)
C46 C38 C37 125.3(2)
C38 C39 C40 122.6(3)
C38 C39 H39 118.7(18)
C40 C39 H39 118.6(18)
C41 C40 C39 120.2(3)
C41 C40 H40 120.8(18)
C39 C40 H40 119.0(18)
C40 C41 C42 120.0(3)
C40 C41 H41 120.3(19)
C42 C41 H41 119.6(19)
C43 C42 C41 122.1(3)
C43 C42 C46 118.2(3)
C41 C42 C46 119.7(3)
C44 C43 C42 119.6(3)
C44 C43 H43 121.8(18)
C42 C43 H43 118.6(18)
C43 C44 C45 118.8(3)
C43 C44 H44 120.7(18)
C45 C44 H44 120.1(18)
N6 C45 C44 123.3(3)
N6 C45 H45 114.7(17)
C44 C45 H45 121.9(17)
N6 C46 C42 120.5(2)
N6 C46 C38 119.9(2)
C42 C46 C38 119.6(2)
F16 P1 F14 90.05(14)
F16 P1 F15 179.19(13)
F14 P1 F15 90.59(13)
F16 P1 F12 90.70(14)
F14 P1 F12 178.69(12)
F15 P1 F12 88.65(14)
F16 P1 F13 89.80(11)
F14 P1 F13 90.31(10)
F15 P1 F13 90.70(10)
F12 P1 F13 90.77(11)
F16 P1 F11 89.82(10)
F14 P1 F11 90.02(9)
F15 P1 F11 89.68(10)
F12 P1 F11 88.90(10)
F13 P1 F11 179.50(12)
F21 P2 F23 178.51(17)
F21 P2 F25 91.78(17)
F23 P2 F25 88.78(16)
F21 P2 F22 92.24(17)
F23 P2 F22 89.14(15)
F25 P2 F22 89.38(14)
F21 P2 F26 89.81(17)
F23 P2 F26 89.59(15)
F25 P2 F26 177.90(16)
F22 P2 F26 91.92(13)
F21 P2 F24 88.78(16)
F23 P2 F24 89.84(15)
F25 P2 F24 90.14(13)
F22 P2 F24 178.89(15)
F26 P2 F24 88.53(12)
N1A C1A C2A 178.6(5)
C1A C2A H2A1 109.5
C1A C2A H2A2 109.5
H2A1 C2A H2A2 109.5
C1A C2A H2A3 109.4
H2A1 C2A H2A3 109.5
H2A2 C2A H2A3 109.5
N1B C1B C2B 168.7(12)
N1B C1B C2BA 158.1(11)
C2B C1B C2BA 33.2(5)
C1B C2B H2B1 107.7
C1B C2B H2B2 109.0
H2B1 C2B H2B2 109.5
C1B C2B H2B3 111.7
H2B1 C2B H2B3 109.5
H2B2 C2B H2B3 109.5
C1B C2B H2B5 107.3
H2B1 C2B H2B5 93.9
H2B2 C2B H2B5 17.9
H2B3 C2B H2B5 124.6
C1B C2B H2B6 114.2
H2B1 C2B H2B6 6.6
H2B2 C2B H2B6 107.5
H2B3 C2B H2B6 104.8
H2B5 C2B H2B6 93.0
C1B C2BA H2B1 105.5
C1B C2BA H2B2 95.9
H2B1 C2BA H2B2 107.5
C1B C2BA H2B4 107.7
H2B1 C2BA H2B4 109.3
H2B2 C2BA H2B4 128.2
C1B C2BA H2B5 110.1
H2B1 C2BA H2B5 114.4
H2B2 C2BA H2B5 19.6
H2B4 C2BA H2B5 109.5
C1B C2BA H2B6 110.5
H2B1 C2BA H2B6 5.7
H2B2 C2BA H2B6 103.8
H2B4 C2BA H2B6 109.5
H2B5 C2BA H2B6 109.5

loop_
_geom_bond_atom_site_label_1
_geom_bond_atom_site_label_2
_geom_bond_distance
Ru1 N2 2.028(2)
Ru1 N5 2.034(2)
Ru1 N1 2.069(2)
Ru1 N4 2.071(2)
Ru1 N6 2.073(2)
Ru1 N3 2.079(2)
N1 C1 1.328(3)
N1 C9 1.382(3)
N2 C14 1.360(3)
N2 C10 1.372(3)
N3 C22 1.330(3)
N3 C23 1.377(3)
N4 C24 1.332(3)
N4 C32 1.377(3)
N5 C33 1.365(3)
N5 C37 1.369(3)
N6 C45 1.334(3)
N6 C46 1.383(3)
C1 C2 1.400(4)
C1 H1 0.95(3)
C2 C3 1.371(4)
C2 H2 0.93(3)
C3 C4 1.407(4)
C3 H3 0.93(3)
C4 C9 1.420(4)
C4 C5 1.424(4)
C5 C6 1.354(5)
C5 H5 0.91(4)
C6 C7 1.401(4)
C6 H6 0.92(3)
C7 C8 1.386(4)
C7 H7 0.92(3)
C8 C9 1.423(4)
C8 C10 1.487(4)
C10 C11 1.385(4)
C11 C12 1.374(4)
C11 H11 0.95(3)
C12 C13 1.384(4)
C12 H12 0.95(3)
C13 C14 1.391(4)
C13 H13 0.99(3)
C14 C15 1.494(4)
C15 C16 1.383(4)
C15 C23 1.432(4)
C16 C17 1.405(4)
C16 H16 0.97(3)
C17 C18 1.360(4)
C17 H17 0.86(3)
C18 C19 1.409(4)
C18 H18 0.92(3)
C19 C23 1.417(4)
C19 C20 1.419(4)
C20 C21 1.350(4)
C20 H20 0.95(4)
C21 C22 1.405(4)
C21 H21 0.98(3)
C22 H22 0.92(3)
C24 C25 1.399(4)
C24 H24 0.93(3)
C25 C26 1.354(4)
C25 H25 0.97(3)
C26 C27 1.414(4)
C26 H26 0.90(3)
C27 C28 1.416(4)
C27 C32 1.424(4)
C28 C29 1.356(5)
C28 H28 0.95(3)
C29 C30 1.405(4)
C29 H29 0.89(3)
C30 C31 1.377(4)
C30 H30 0.93(3)
C31 C32 1.422(4)
C31 C33 1.495(4)
C33 C34 1.391(4)
C34 C35 1.375(4)
C34 H34 0.87(3)
C35 C36 1.377(4)
C35 H35 0.92(3)
C36 C37 1.386(4)
C36 H36 0.92(3)
C37 C38 1.482(4)
C38 C39 1.390(4)
C38 C46 1.431(4)
C39 C40 1.396(4)
C39 H39 0.91(3)
C40 C41 1.358(4)
C40 H40 0.95(3)
C41 C42 1.413(4)
C41 H41 0.89(3)
C42 C43 1.411(4)
C42 C46 1.414(4)
C43 C44 1.370(4)
C43 H43 0.92(3)
C44 C45 1.393(4)
C44 H44 0.92(3)
C45 H45 0.94(3)
P1 F16 1.578(2)
P1 F14 1.582(2)
P1 F15 1.583(2)
P1 F12 1.594(2)
P1 F13 1.5958(17)
P1 F11 1.6067(16)
P2 F21 1.558(2)
P2 F23 1.572(2)
P2 F25 1.575(2)
P2 F22 1.586(2)
P2 F26 1.588(2)
P2 F24 1.591(2)
N1A C1A 1.126(5)
C1A C2A 1.445(6)
C2A H2A1 0.9800
C2A H2A2 0.9800
C2A H2A3 0.9800
N1B C1B 1.115(5)
C1B C2B 1.430(12)
C1B C2BA 1.537(16)
C2B H2B1 0.9799
C2B H2B2 0.9798
C2B H2B3 0.9800
C2B H2B5 1.1544
C2B H2B6 1.0499
C2BA H2B1 0.8792
C2BA H2B2 1.0988
C2BA H2B4 0.9800
C2BA H2B5 0.9801
C2BA H2B6 0.9800
